data_4079755
loop_
_publ_author_name
'Braunschweig, Holger'
'H\"orl, Christian'
'Hupp, Florian'
'Radacki, Krzysztof'
'Wahler, Johannes'

_publ_section_title
;
 Borole-Derived Spirocyclic Tetraorganoborate
;
_journal_issue 23
_journal_name_full Organometallics
_journal_page_first 8463
_journal_paper_doi 10.1021/om301070q
_journal_volume 31
_journal_year 2012
_chemical_formula_moiety 'C122 H130 B2 Cl4 P2 Pt'
_chemical_formula_sum 'C122 H130 B2 Cl4 P2 Pt'
_chemical_formula_weight 2016.71
_chemical_name_common
;
?
;
_chemical_name_systematic
; 
?
;
_space_group_IT_number 14
_symmetry_cell_setting monoclinic
_symmetry_space_group_name_Hall '-P 2ybc'
_symmetry_space_group_name_H-M 'P 1 21/c 1'
_atom_sites_solution_hydrogens geom
_atom_sites_solution_primary direct
_atom_sites_solution_secondary difmap
_audit_creation_method SHELXL-97
_cell_angle_alpha 90.00
_cell_angle_beta 97.855(2)
_cell_angle_gamma 90.00
_cell_formula_units_Z 4
_cell_length_a 14.0647(8)
_cell_length_b 29.0442(16)
_cell_length_c 24.8349(14)
_cell_measurement_reflns_used 7996
_cell_measurement_temperature 100(2)
_cell_measurement_theta_max 26.00
_cell_measurement_theta_min 2.17
_cell_volume 10049.8(10)
_computing_cell_refinement 'Saint+ ver. 7.68A (Bruker AXS)'
_computing_data_collection 'APEX2 ver. 2010.3 (Bruker AXS)'
_computing_data_reduction 'Saint+ ver. 7.68A (Bruker AXS)'
_computing_molecular_graphics 'XP ver. 5.1 (Bruker AXS, 1998)'
_computing_publication_material 'SHELXL-97 (Sheldrick, 2008)'
_computing_structure_refinement 'SHELXL-97 (Sheldrick, 2008)'
_computing_structure_solution 'SHELXS-97 (Sheldrick, 2008)'
_diffrn_ambient_temperature 100(2)
_diffrn_detector_area_resol_mean 8.333
_diffrn_measured_fraction_theta_full 1.000
_diffrn_measured_fraction_theta_max 0.998
_diffrn_measurement_device_type 'Bruker X8-APEX II'
_diffrn_measurement_method '\f and \w scans'
_diffrn_radiation_monochromator 'multi-layer mirror'
_diffrn_radiation_source 'rotating anode'
_diffrn_radiation_type MoK\a
_diffrn_radiation_wavelength 0.71073
_diffrn_reflns_av_R_equivalents 0.0812
_diffrn_reflns_av_sigmaI/netI 0.0479
_diffrn_reflns_limit_h_max 17
_diffrn_reflns_limit_h_min -17
_diffrn_reflns_limit_k_max 36
_diffrn_reflns_limit_k_min -36
_diffrn_reflns_limit_l_max 31
_diffrn_reflns_limit_l_min -31
_diffrn_reflns_number 204617
_diffrn_reflns_theta_full 26.00
_diffrn_reflns_theta_max 26.80
_diffrn_reflns_theta_min 1.08
_exptl_absorpt_coefficient_mu 1.585
_exptl_absorpt_correction_T_max 0.7454
_exptl_absorpt_correction_T_min 0.6349
_exptl_absorpt_correction_type multi-scan
_exptl_absorpt_process_details 'Sadabs 2008/1 (Bruker 2008)'
_exptl_crystal_colour violet
_exptl_crystal_density_diffrn 1.333
_exptl_crystal_density_method 'not measured'
_exptl_crystal_description plate
_exptl_crystal_F_000 4192
_exptl_crystal_size_max 0.16
_exptl_crystal_size_mid 0.10
_exptl_crystal_size_min 0.06
_refine_diff_density_max 1.435
_refine_diff_density_min -0.739
_refine_diff_density_rms 0.091
_refine_ls_extinction_method none
_refine_ls_goodness_of_fit_ref 0.992
_refine_ls_hydrogen_treatment constr
_refine_ls_matrix_type full
_refine_ls_number_parameters 1168
_refine_ls_number_reflns 21440
_refine_ls_number_restraints 241
_refine_ls_restrained_S_all 1.041
_refine_ls_R_factor_all 0.0576
_refine_ls_R_factor_gt 0.0340
_refine_ls_shift/su_max 0.003
_refine_ls_shift/su_mean 0.000
_refine_ls_structure_factor_coef Fsqd
_refine_ls_weighting_details 'calc w=1/[\s^2^(Fo^2^)+(0.0237P)^2^+18.8207P] where P=(Fo^2^+2Fc^2^)/3'
_refine_ls_weighting_scheme calc
_refine_ls_wR_factor_gt 0.0668
_refine_ls_wR_factor_ref 0.0748
_reflns_number_gt 16405
_reflns_number_total 21440
_reflns_threshold_expression >2sigma(I)
_cod_data_source_file om301070q_si_001.cif
_cod_data_source_block 10
_cod_depositor_comments
;
The following automatic conversions were performed:

'_symmetry_cell_setting' value 'Monoclinic' changed to 'monoclinic'
according to /home/saulius/struct/CIF-dictionaries/cif_core.dic
dictionary named 'cif_core.dic' version 2.4.2 from 2011-04-26.

Automatic conversion script
Id: cif_fix_values 1891 2012-01-12 08:04:46Z andrius 
;
_cod_original_sg_symbol_H-M P2(1)/c
_cod_database_code 4079755

loop_
_symmetry_equiv_pos_as_xyz
'x, y, z'
'-x, y+1/2, -z+1/2'
'-x, -y, -z'
'x, -y-1/2, z-1/2'

loop_
_atom_site_label
_atom_site_type_symbol
_atom_site_fract_x
_atom_site_fract_y
_atom_site_fract_z
_atom_site_U_iso_or_equiv
_atom_site_adp_type
_atom_site_occupancy
_atom_site_symmetry_multiplicity
_atom_site_calc_flag
_atom_site_refinement_flags
C1 C 0.5571(2) 0.95140(10) 0.77714(13) 0.0150(7) Uani 1 1 d .
B1 B 0.4939(3) 0.99843(12) 0.76739(15) 0.0148(7) Uani 1 1 d .
C2 C 0.5814(2) 0.93760(11) 0.72810(13) 0.0147(7) Uani 1 1 d .
C3 C 0.5487(2) 0.97093(11) 0.68451(13) 0.0159(7) Uani 1 1 d .
C4 C 0.4966(2) 1.00550(11) 0.70259(13) 0.0152(7) Uani 1 1 d .
C5 C 0.3873(2) 0.99241(11) 0.78420(13) 0.0138(6) Uani 1 1 d .
C6 C 0.3659(2) 1.02996(11) 0.81264(13) 0.0169(7) Uani 1 1 d .
C7 C 0.4458(2) 1.06320(11) 0.81899(13) 0.0153(7) Uani 1 1 d .
C8 C 0.5242(2) 1.04677(10) 0.79822(13) 0.0145(7) Uani 1 1 d .
C11 C 0.5762(2) 0.92737(11) 0.82967(13) 0.0167(7) Uani 1 1 d .
C12 C 0.5679(2) 0.95224(12) 0.87705(14) 0.0232(8) Uani 1 1 d .
H12A H 0.5482 0.9835 0.8740 0.028 Uiso 1 1 calc R
C13 C 0.5874(3) 0.93267(13) 0.92844(15) 0.0281(8) Uani 1 1 d .
H13A H 0.5820 0.9507 0.9598 0.034 Uiso 1 1 calc R
C14 C 0.6147(3) 0.88681(13) 0.93386(15) 0.0280(8) Uani 1 1 d .
H14A H 0.6288 0.8732 0.9688 0.034 Uiso 1 1 calc R
C15 C 0.6209(3) 0.86138(12) 0.88775(16) 0.0273(8) Uani 1 1 d .
H15A H 0.6383 0.8298 0.8912 0.033 Uiso 1 1 calc R
C16 C 0.6023(2) 0.88082(11) 0.83639(14) 0.0198(7) Uani 1 1 d .
H16A H 0.6073 0.8624 0.8053 0.024 Uiso 1 1 calc R
C21 C 0.6267(2) 0.89436(11) 0.71172(13) 0.0159(7) Uani 1 1 d .
C22 C 0.7251(2) 0.88910(11) 0.71464(13) 0.0192(7) Uani 1 1 d .
H22A H 0.7663 0.9130 0.7299 0.023 Uiso 1 1 calc R
C23 C 0.7647(3) 0.84935(12) 0.69563(14) 0.0238(8) Uani 1 1 d .
H23A H 0.8324 0.8464 0.6980 0.029 Uiso 1 1 calc R
C24 C 0.7064(3) 0.81440(12) 0.67343(14) 0.0237(8) Uani 1 1 d .
H24A H 0.7335 0.7873 0.6605 0.028 Uiso 1 1 calc R
C25 C 0.6079(3) 0.81885(12) 0.66991(14) 0.0242(8) Uani 1 1 d .
H25A H 0.5672 0.7947 0.6547 0.029 Uiso 1 1 calc R
C26 C 0.5688(2) 0.85856(11) 0.68859(14) 0.0198(7) Uani 1 1 d .
H26A H 0.5010 0.8615 0.6856 0.024 Uiso 1 1 calc R
C31 C 0.5722(2) 0.96514(11) 0.62840(13) 0.0170(7) Uani 1 1 d .
C32 C 0.6635(3) 0.97495(12) 0.61691(15) 0.0258(8) Uani 1 1 d .
H32A H 0.7118 0.9842 0.6454 0.031 Uiso 1 1 calc R
C33 C 0.6855(3) 0.97150(13) 0.56458(17) 0.0335(9) Uani 1 1 d .
H33A H 0.7482 0.9791 0.5573 0.040 Uiso 1 1 calc R
C34 C 0.6177(3) 0.95723(12) 0.52298(16) 0.0338(10) Uani 1 1 d .
H34A H 0.6334 0.9546 0.4871 0.041 Uiso 1 1 calc R
C35 C 0.5268(3) 0.94682(13) 0.53376(16) 0.0353(10) Uani 1 1 d .
H35A H 0.4794 0.9368 0.5053 0.042 Uiso 1 1 calc R
C36 C 0.5044(3) 0.95096(13) 0.58605(15) 0.0270(8) Uani 1 1 d .
H36A H 0.4412 0.9440 0.5930 0.032 Uiso 1 1 calc R
C41 C 0.4525(2) 1.04353(11) 0.66818(13) 0.0176(7) Uani 1 1 d .
C42 C 0.5044(2) 1.06955(11) 0.63522(14) 0.0202(7) Uani 1 1 d .
H42A H 0.5707 1.0633 0.6350 0.024 Uiso 1 1 calc R
C43 C 0.4603(3) 1.10449(11) 0.60274(14) 0.0242(8) Uani 1 1 d .
H43A H 0.4968 1.1221 0.5806 0.029 Uiso 1 1 calc R
C44 C 0.3640(3) 1.11392(13) 0.60222(15) 0.0298(9) Uani 1 1 d .
H44A H 0.3340 1.1376 0.5796 0.036 Uiso 1 1 calc R
C45 C 0.3121(3) 1.08867(14) 0.63474(16) 0.0362(10) Uani 1 1 d .
H45A H 0.2457 1.0950 0.6345 0.043 Uiso 1 1 calc R
C46 C 0.3556(3) 1.05394(13) 0.66801(15) 0.0286(9) Uani 1 1 d .
H46A H 0.3191 1.0372 0.6908 0.034 Uiso 1 1 calc R
C51 C 0.3282(2) 0.95089(11) 0.77304(13) 0.0167(7) Uani 1 1 d .
C52 C 0.3316(2) 0.92653(11) 0.72496(14) 0.0195(7) Uani 1 1 d .
H52A H 0.3691 0.9383 0.6990 0.023 Uiso 1 1 calc R
C53 C 0.2820(2) 0.88554(12) 0.71389(15) 0.0223(8) Uani 1 1 d .
H53A H 0.2857 0.8698 0.6807 0.027 Uiso 1 1 calc R
C54 C 0.2277(2) 0.86774(12) 0.75082(15) 0.0232(8) Uani 1 1 d .
H54A H 0.1938 0.8397 0.7434 0.028 Uiso 1 1 calc R
C55 C 0.2228(3) 0.89108(12) 0.79894(15) 0.0269(8) Uani 1 1 d .
H55A H 0.1850 0.8790 0.8245 0.032 Uiso 1 1 calc R
C56 C 0.2727(2) 0.93210(11) 0.81014(14) 0.0214(7) Uani 1 1 d .
H56A H 0.2690 0.9476 0.8435 0.026 Uiso 1 1 calc R
C61 C 0.27601(14) 1.03818(9) 0.83665(10) 0.0290(6) Uani 1 1 d GU
C62 C 0.27879(15) 1.03787(9) 0.89335(9) 0.0345(6) Uani 1 1 d GU
H62 H 0.3387 1.0358 0.9161 0.041 Uiso 1 1 calc R
C63 C 0.19333(19) 1.04054(10) 0.91640(8) 0.0421(7) Uani 1 1 d GU
H63 H 0.1953 1.0403 0.9548 0.050 Uiso 1 1 calc R
C64 C 0.10507(15) 1.04352(10) 0.88277(11) 0.0455(7) Uani 1 1 d GU
H64 H 0.0471 1.0453 0.8983 0.055 Uiso 1 1 calc R
C65 C 0.10229(14) 1.04382(10) 0.82608(11) 0.0441(7) Uani 1 1 d GU
H65 H 0.0424 1.0458 0.8033 0.053 Uiso 1 1 calc R
C66 C 0.18775(18) 1.04115(9) 0.80302(8) 0.0365(7) Uani 1 1 d GU
H66 H 0.1858 1.0414 0.7646 0.044 Uiso 1 1 calc R
C71 C 0.4323(2) 1.10935(11) 0.84331(14) 0.0163(7) Uani 1 1 d .
C72 C 0.4656(2) 1.11906(12) 0.89751(14) 0.0199(7) Uani 1 1 d .
H72A H 0.4980 1.0958 0.9199 0.024 Uiso 1 1 calc R
C73 C 0.4523(2) 1.16193(12) 0.91915(14) 0.0208(7) Uani 1 1 d .
H73A H 0.4743 1.1678 0.9564 0.025 Uiso 1 1 calc R
C74 C 0.4072(2) 1.19640(11) 0.88704(14) 0.0202(7) Uani 1 1 d .
H74A H 0.3998 1.2262 0.9018 0.024 Uiso 1 1 calc R
C75 C 0.3729(2) 1.18737(11) 0.83322(14) 0.0192(7) Uani 1 1 d .
H75A H 0.3413 1.2109 0.8110 0.023 Uiso 1 1 calc R
C76 C 0.3844(2) 1.14405(11) 0.81166(14) 0.0194(7) Uani 1 1 d .
H76A H 0.3593 1.1379 0.7749 0.023 Uiso 1 1 calc R
C81 C 0.6174(2) 1.06995(11) 0.79825(13) 0.0165(7) Uani 1 1 d .
C82 C 0.6330(3) 1.11736(12) 0.80235(15) 0.0240(8) Uani 1 1 d .
H82A H 0.5800 1.1372 0.8044 0.029 Uiso 1 1 calc R
C83 C 0.7238(3) 1.13619(13) 0.80347(15) 0.0278(9) Uani 1 1 d .
H83A H 0.7319 1.1686 0.8059 0.033 Uiso 1 1 calc R
C84 C 0.8021(3) 1.10839(12) 0.80110(15) 0.0253(8) Uani 1 1 d .
H84A H 0.8645 1.1213 0.8029 0.030 Uiso 1 1 calc R
C85 C 0.7889(2) 1.06148(13) 0.79612(15) 0.0269(8) Uani 1 1 d .
H85A H 0.8424 1.0419 0.7940 0.032 Uiso 1 1 calc R
C86 C 0.6979(2) 1.04285(12) 0.79423(15) 0.0236(8) Uani 1 1 d .
H86A H 0.6901 1.0105 0.7901 0.028 Uiso 1 1 calc R
Pt1 Pt 0.036196(8) 0.732145(4) 0.453499(5) 0.01234(4) Uani 1 1 d .
P1 P -0.01001(6) 0.80688(3) 0.42816(3) 0.01456(17) Uani 1 1 d .
P2 P 0.04415(6) 0.65544(3) 0.48125(3) 0.01401(17) Uani 1 1 d .
B2 B 0.1688(2) 0.73949(12) 0.43967(15) 0.0134(7) Uani 1 1 d .
C101 C 0.2070(2) 0.73812(11) 0.38284(13) 0.0151(7) Uani 1 1 d .
C102 C 0.3019(2) 0.74758(11) 0.39379(13) 0.0150(7) Uani 1 1 d .
C103 C 0.3332(2) 0.75503(10) 0.45411(13) 0.0147(7) Uani 1 1 d .
C104 C 0.2592(2) 0.75032(11) 0.48318(13) 0.0135(6) Uani 1 1 d .
C111 C -0.1212(2) 0.80223(12) 0.37975(13) 0.0184(7) Uani 1 1 d .
H11A H -0.1463 0.8340 0.3711 0.022 Uiso 1 1 calc R
C112 C -0.0973(2) 0.78016(12) 0.32709(14) 0.0224(8) Uani 1 1 d .
H11B H -0.0509 0.7999 0.3113 0.027 Uiso 1 1 calc R
H11C H -0.0664 0.7499 0.3356 0.027 Uiso 1 1 calc R
C113 C -0.1865(2) 0.77351(13) 0.28526(14) 0.0259(8) Uani 1 1 d .
H11D H -0.2142 0.8039 0.2740 0.031 Uiso 1 1 calc R
H11E H -0.1683 0.7580 0.2526 0.031 Uiso 1 1 calc R
C114 C -0.2607(2) 0.74479(13) 0.30882(14) 0.0257(8) Uani 1 1 d .
H11F H -0.3187 0.7415 0.2816 0.031 Uiso 1 1 calc R
H11G H -0.2346 0.7137 0.3179 0.031 Uiso 1 1 calc R
C115 C -0.2872(2) 0.76769(13) 0.35952(13) 0.0222(7) Uani 1 1 d .
H11H H -0.3353 0.7485 0.3748 0.027 Uiso 1 1 calc R
H11I H -0.3167 0.7980 0.3497 0.027 Uiso 1 1 calc R
C116 C -0.1993(2) 0.77439(12) 0.40287(13) 0.0198(7) Uani 1 1 d .
H11J H -0.1733 0.7440 0.4154 0.024 Uiso 1 1 calc R
H11K H -0.2189 0.7908 0.4346 0.024 Uiso 1 1 calc R
C121 C -0.0331(2) 0.84011(11) 0.48843(13) 0.0176(7) Uani 1 1 d .
H12B H 0.0303 0.8529 0.5049 0.021 Uiso 1 1 calc R
C122 C -0.0687(2) 0.80979(11) 0.53222(13) 0.0181(7) Uani 1 1 d .
H12C H -0.1319 0.7965 0.5178 0.022 Uiso 1 1 calc R
H12D H -0.0232 0.7840 0.5413 0.022 Uiso 1 1 calc R
C123 C -0.0778(3) 0.83733(12) 0.58359(14) 0.0263(8) Uani 1 1 d .
H12E H -0.1036 0.8172 0.6103 0.032 Uiso 1 1 calc R
H12F H -0.0134 0.8480 0.6000 0.032 Uiso 1 1 calc R
C124 C -0.1434(3) 0.87864(13) 0.57146(17) 0.0333(9) Uani 1 1 d .
H12G H -0.1440 0.8971 0.6050 0.040 Uiso 1 1 calc R
H12H H -0.2097 0.8680 0.5593 0.040 Uiso 1 1 calc R
C125 C -0.1093(3) 0.90848(13) 0.52750(18) 0.0397(11) Uani 1 1 d .
H12I H -0.1552 0.9341 0.5186 0.048 Uiso 1 1 calc R
H12J H -0.0462 0.9220 0.5416 0.048 Uiso 1 1 calc R
C126 C -0.1001(3) 0.88151(12) 0.47615(15) 0.0284(9) Uani 1 1 d .
H12K H -0.0747 0.9019 0.4495 0.034 Uiso 1 1 calc R
H12L H -0.1643 0.8706 0.4598 0.034 Uiso 1 1 calc R
C131 C 0.0710(2) 0.84132(11) 0.39172(14) 0.0181(7) Uani 1 1 d .
H13B H 0.0942 0.8200 0.3647 0.022 Uiso 1 1 calc R
C132 C 0.0264(2) 0.88276(12) 0.35893(15) 0.0248(8) Uani 1 1 d .
H13C H -0.0325 0.8729 0.3352 0.030 Uiso 1 1 calc R
H13D H 0.0083 0.9067 0.3840 0.030 Uiso 1 1 calc R
C133 C 0.0982(3) 0.90250(13) 0.32436(16) 0.0298(9) Uani 1 1 d .
H13E H 0.1130 0.8790 0.2979 0.036 Uiso 1 1 calc R
H13F H 0.0691 0.9293 0.3036 0.036 Uiso 1 1 calc R
C134 C 0.1906(3) 0.91740(13) 0.35904(17) 0.0324(9) Uani 1 1 d .
H13G H 0.1772 0.9436 0.3823 0.039 Uiso 1 1 calc R
H13H H 0.2373 0.9278 0.3352 0.039 Uiso 1 1 calc R
C135 C 0.2338(3) 0.87776(13) 0.39468(16) 0.0281(9) Uani 1 1 d .
H13I H 0.2905 0.8890 0.4192 0.034 Uiso 1 1 calc R
H13J H 0.2556 0.8533 0.3714 0.034 Uiso 1 1 calc R
C136 C 0.1609(2) 0.85754(12) 0.42869(15) 0.0237(8) Uani 1 1 d .
H13K H 0.1901 0.8312 0.4503 0.028 Uiso 1 1 calc R
H13L H 0.1429 0.8812 0.4542 0.028 Uiso 1 1 calc R
C141 C -0.0166(2) 0.61697(11) 0.42782(14) 0.0173(7) Uani 1 1 d .
H14B H 0.0337 0.6081 0.4049 0.021 Uiso 1 1 calc R
C142 C -0.0959(2) 0.64088(11) 0.38910(13) 0.0189(7) Uani 1 1 d .
H14C H -0.1507 0.6480 0.4088 0.023 Uiso 1 1 calc R
H14D H -0.0711 0.6702 0.3763 0.023 Uiso 1 1 calc R
C143 C -0.1298(3) 0.61025(12) 0.34043(14) 0.0251(8) Uani 1 1 d .
H14E H -0.0762 0.6052 0.3191 0.030 Uiso 1 1 calc R
H14F H -0.1824 0.6259 0.3167 0.030 Uiso 1 1 calc R
C144 C -0.1654(3) 0.56387(12) 0.35858(16) 0.0274(8) Uani 1 1 d .
H14G H -0.2242 0.5686 0.3757 0.033 Uiso 1 1 calc R
H14H H -0.1820 0.5438 0.3265 0.033 Uiso 1 1 calc R
C145 C -0.0893(3) 0.54041(12) 0.39882(16) 0.0287(9) Uani 1 1 d .
H14I H -0.0337 0.5323 0.3802 0.034 Uiso 1 1 calc R
H14J H -0.1159 0.5116 0.4119 0.034 Uiso 1 1 calc R
C146 C -0.0557(2) 0.57150(11) 0.44750(15) 0.0236(8) Uani 1 1 d .
H14K H -0.0049 0.5557 0.4723 0.028 Uiso 1 1 calc R
H14L H -0.1101 0.5779 0.4678 0.028 Uiso 1 1 calc R
C151 C 0.1649(2) 0.63150(11) 0.50283(13) 0.0182(5) Uani 1 1 d U
H15B H 0.1998 0.6545 0.5283 0.022 Uiso 1 1 calc R
C152 C 0.1684(2) 0.58537(11) 0.53386(14) 0.0209(6) Uani 1 1 d U
H15C H 0.1344 0.5886 0.5660 0.025 Uiso 1 1 calc R
H15D H 0.1353 0.5613 0.5100 0.025 Uiso 1 1 calc R
C154 C 0.3284(2) 0.56747(12) 0.50403(15) 0.0254(7) Uani 1 1 d U
H15E H 0.3007 0.5427 0.4793 0.030 Uiso 1 1 calc R
H15F H 0.3959 0.5593 0.5172 0.030 Uiso 1 1 calc R
C155 C 0.3258(2) 0.61291(12) 0.47287(15) 0.0240(6) Uani 1 1 d U
H15G H 0.3597 0.6093 0.4407 0.029 Uiso 1 1 calc R
H15H H 0.3589 0.6371 0.4965 0.029 Uiso 1 1 calc R
C156 C 0.2217(2) 0.62726(12) 0.45455(14) 0.0207(6) Uani 1 1 d U
H15I H 0.1905 0.6042 0.4286 0.025 Uiso 1 1 calc R
H15J H 0.2209 0.6572 0.4354 0.025 Uiso 1 1 calc R
C161 C -0.0246(2) 0.65154(11) 0.53899(13) 0.0175(7) Uani 1 1 d .
H16B H -0.0338 0.6182 0.5470 0.021 Uiso 1 1 calc R
C162 C -0.1243(2) 0.67335(12) 0.52301(14) 0.0206(7) Uani 1 1 d .
H16C H -0.1162 0.7055 0.5112 0.025 Uiso 1 1 calc R
H16D H -0.1588 0.6562 0.4919 0.025 Uiso 1 1 calc R
C163 C -0.1846(2) 0.67319(13) 0.56962(15) 0.0266(8) Uani 1 1 d .
H16E H -0.2448 0.6904 0.5585 0.032 Uiso 1 1 calc R
H16F H -0.2017 0.6411 0.5775 0.032 Uiso 1 1 calc R
C164 C -0.1313(3) 0.69488(13) 0.62090(15) 0.0280(8) Uani 1 1 d .
H16G H -0.1210 0.7281 0.6146 0.034 Uiso 1 1 calc R
H16H H -0.1703 0.6920 0.6510 0.034 Uiso 1 1 calc R
C165 C -0.0352(2) 0.67125(12) 0.63642(14) 0.0242(8) Uani 1 1 d .
H16I H -0.0460 0.6385 0.6447 0.029 Uiso 1 1 calc R
H16J H -0.0011 0.6858 0.6696 0.029 Uiso 1 1 calc R
C166 C 0.0274(2) 0.67442(12) 0.59052(13) 0.0205(7) Uani 1 1 d .
H16K H 0.0895 0.6588 0.6017 0.025 Uiso 1 1 calc R
H16L H 0.0405 0.7071 0.5830 0.025 Uiso 1 1 calc R
C171 C 0.1514(2) 0.73283(11) 0.32845(12) 0.0151(6) Uani 1 1 d .
C172 C 0.0798(2) 0.69942(11) 0.31948(13) 0.0176(7) Uani 1 1 d .
H17A H 0.0690 0.6794 0.3483 0.021 Uiso 1 1 calc R
C173 C 0.0240(2) 0.69489(12) 0.26906(14) 0.0216(8) Uani 1 1 d .
H17B H -0.0242 0.6718 0.2637 0.026 Uiso 1 1 calc R
C174 C 0.0385(2) 0.72363(12) 0.22696(14) 0.0227(8) Uani 1 1 d .
H17C H -0.0006 0.7210 0.1927 0.027 Uiso 1 1 calc R
C175 C 0.1105(2) 0.75653(12) 0.23488(14) 0.0223(8) Uani 1 1 d .
H17D H 0.1218 0.7759 0.2056 0.027 Uiso 1 1 calc R
C176 C 0.1661(2) 0.76142(11) 0.28491(13) 0.0185(7) Uani 1 1 d .
H17E H 0.2147 0.7843 0.2898 0.022 Uiso 1 1 calc R
C181 C 0.3694(2) 0.75077(12) 0.35306(14) 0.0198(5) Uani 1 1 d U
C182 C 0.3852(2) 0.71310(13) 0.32137(14) 0.0231(6) Uani 1 1 d U
H18A H 0.3562 0.6844 0.3274 0.028 Uiso 1 1 calc R
C183 C 0.4430(2) 0.71720(13) 0.28086(15) 0.0277(6) Uani 1 1 d U
H18B H 0.4540 0.6912 0.2594 0.033 Uiso 1 1 calc R
C184 C 0.4849(3) 0.75877(13) 0.27151(15) 0.0295(6) Uani 1 1 d U
H18C H 0.5231 0.7615 0.2430 0.035 Uiso 1 1 calc R
C185 C 0.4718(2) 0.79621(13) 0.30305(15) 0.0273(6) Uani 1 1 d U
H18D H 0.5010 0.8248 0.2965 0.033 Uiso 1 1 calc R
C186 C 0.4159(2) 0.79243(13) 0.34458(14) 0.0233(6) Uani 1 1 d U
H18E H 0.4090 0.8181 0.3674 0.028 Uiso 1 1 calc R
C191 C 0.4336(2) 0.76754(12) 0.47467(12) 0.0158(6) Uani 1 1 d .
C192 C 0.4535(2) 0.80720(12) 0.50647(14) 0.0203(7) Uani 1 1 d .
H19A H 0.4024 0.8261 0.5149 0.024 Uiso 1 1 calc R
C193 C 0.5475(3) 0.81891(12) 0.52565(14) 0.0257(8) Uani 1 1 d .
H19B H 0.5606 0.8461 0.5467 0.031 Uiso 1 1 calc R
C194 C 0.6225(2) 0.79126(13) 0.51435(14) 0.0256(8) Uani 1 1 d .
H19C H 0.6867 0.7991 0.5282 0.031 Uiso 1 1 calc R
C195 C 0.6037(2) 0.75219(13) 0.48292(14) 0.0237(8) Uani 1 1 d .
H19D H 0.6552 0.7332 0.4753 0.028 Uiso 1 1 calc R
C196 C 0.5095(2) 0.74057(11) 0.46239(13) 0.0173(7) Uani 1 1 d .
H19E H 0.4971 0.7142 0.4400 0.021 Uiso 1 1 calc R
C201 C 0.2660(2) 0.75467(10) 0.54281(13) 0.0145(7) Uani 1 1 d .
C202 C 0.3411(2) 0.73465(12) 0.57756(13) 0.0176(7) Uani 1 1 d .
H20A H 0.3870 0.7162 0.5627 0.021 Uiso 1 1 calc R
C203 C 0.3498(2) 0.74115(11) 0.63311(13) 0.0198(7) Uani 1 1 d .
H20B H 0.4018 0.7276 0.6561 0.024 Uiso 1 1 calc R
C204 C 0.2830(2) 0.76733(12) 0.65535(13) 0.0206(7) Uani 1 1 d .
H20C H 0.2895 0.7722 0.6935 0.025 Uiso 1 1 calc R
C205 C 0.2068(2) 0.78638(12) 0.62170(14) 0.0208(7) Uani 1 1 d .
H20D H 0.1601 0.8040 0.6368 0.025 Uiso 1 1 calc R
C206 C 0.1982(2) 0.77989(11) 0.56629(13) 0.0180(7) Uani 1 1 d .
H20E H 0.1449 0.7928 0.5437 0.022 Uiso 1 1 calc R
C153 C 0.2724(3) 0.57080(13) 0.55214(15) 0.0275(9) Uani 1 1 d .
H15K H 0.3036 0.5935 0.5786 0.033 Uiso 1 1 calc R
H15L H 0.2732 0.5406 0.5706 0.033 Uiso 1 1 calc R
Cl3 Cl 1.03757(11) 0.04829(7) 0.28451(8) 0.0924(5) Uani 1 1 d U
Cl4 Cl 0.91193(10) -0.00334(5) 0.34506(6) 0.0625(4) Uani 1 1 d U
C302 C 0.9230(3) 0.04395(16) 0.3028(2) 0.0520(13) Uani 1 1 d .
H30A H 0.8757 0.0411 0.2696 0.062 Uiso 1 1 calc R
H30B H 0.9080 0.0725 0.3219 0.062 Uiso 1 1 calc R
Cl1 Cl 0.75463(10) 0.10096(4) 0.43376(5) 0.0582(4) Uani 1 1 d .
Cl2 Cl 0.87531(9) 0.02847(4) 0.48692(6) 0.0549(3) Uani 1 1 d .
C301 C 0.7646(3) 0.04211(15) 0.4488(2) 0.0508(12) Uani 1 1 d .
H30C H 0.7572 0.0244 0.4144 0.061 Uiso 1 1 calc R
H30D H 0.7122 0.0329 0.4694 0.061 Uiso 1 1 calc R

loop_
_atom_site_aniso_label
_atom_site_aniso_U_11
_atom_site_aniso_U_22
_atom_site_aniso_U_33
_atom_site_aniso_U_23
_atom_site_aniso_U_13
_atom_site_aniso_U_12
C1 0.0126(15) 0.0121(16) 0.0202(18) -0.0026(13) 0.0016(13) -0.0017(12)
B1 0.0159(17) 0.0126(18) 0.0155(19) 0.0003(14) 0.0007(15) 0.0013(14)
C2 0.0106(14) 0.0125(16) 0.0210(18) 0.0011(13) 0.0014(13) 0.0004(12)
C3 0.0135(15) 0.0144(16) 0.0198(18) 0.0012(13) 0.0015(13) -0.0028(13)
C4 0.0130(15) 0.0155(16) 0.0171(17) -0.0001(13) 0.0022(13) -0.0005(13)
C5 0.0144(15) 0.0133(16) 0.0141(16) -0.0003(12) 0.0029(13) 0.0005(12)
C6 0.0172(16) 0.0134(16) 0.0200(18) 0.0010(13) 0.0022(13) 0.0015(13)
C7 0.0167(16) 0.0119(16) 0.0171(17) 0.0012(13) 0.0021(13) 0.0009(13)
C8 0.0158(15) 0.0127(16) 0.0141(17) 0.0018(12) -0.0007(13) 0.0013(13)
C11 0.0138(15) 0.0184(17) 0.0190(18) 0.0013(13) 0.0058(13) 0.0001(13)
C12 0.0281(19) 0.0200(18) 0.0222(19) 0.0004(14) 0.0055(15) 0.0045(15)
C13 0.035(2) 0.032(2) 0.0184(19) -0.0005(15) 0.0070(16) 0.0070(17)
C14 0.032(2) 0.032(2) 0.020(2) 0.0105(16) 0.0048(16) 0.0024(17)
C15 0.031(2) 0.0163(18) 0.035(2) 0.0084(16) 0.0067(17) 0.0018(15)
C16 0.0223(17) 0.0168(17) 0.0205(18) 0.0009(14) 0.0033(14) 0.0010(14)
C21 0.0196(16) 0.0133(16) 0.0152(17) 0.0039(13) 0.0037(13) 0.0052(13)
C22 0.0215(17) 0.0192(18) 0.0163(18) 0.0018(14) 0.0010(14) 0.0016(14)
C23 0.0229(18) 0.028(2) 0.0213(19) 0.0038(15) 0.0066(15) 0.0084(15)
C24 0.038(2) 0.0153(17) 0.0191(19) 0.0001(14) 0.0076(16) 0.0094(15)
C25 0.038(2) 0.0138(17) 0.0223(19) -0.0010(14) 0.0082(16) -0.0027(15)
C26 0.0214(17) 0.0176(17) 0.0215(19) 0.0008(14) 0.0068(14) 0.0008(14)
C31 0.0216(17) 0.0102(16) 0.0205(18) 0.0020(13) 0.0073(14) 0.0048(13)
C32 0.0258(19) 0.025(2) 0.027(2) 0.0017(15) 0.0070(16) 0.0038(15)
C33 0.038(2) 0.031(2) 0.036(2) 0.0053(18) 0.0221(19) 0.0022(18)
C34 0.063(3) 0.0178(19) 0.025(2) 0.0008(15) 0.023(2) 0.0073(19)
C35 0.054(3) 0.031(2) 0.021(2) -0.0068(16) 0.0023(19) -0.0007(19)
C36 0.029(2) 0.030(2) 0.023(2) -0.0016(16) 0.0065(16) -0.0013(16)
C41 0.0222(17) 0.0146(17) 0.0152(17) -0.0044(13) -0.0006(14) 0.0027(14)
C42 0.0204(17) 0.0165(17) 0.0236(19) -0.0001(14) 0.0022(14) -0.0022(14)
C43 0.036(2) 0.0138(17) 0.0215(19) 0.0013(14) 0.0009(16) -0.0034(15)
C44 0.040(2) 0.023(2) 0.024(2) 0.0030(16) -0.0016(17) 0.0144(17)
C45 0.030(2) 0.044(3) 0.035(2) 0.0105(19) 0.0047(18) 0.0213(19)
C46 0.029(2) 0.031(2) 0.027(2) 0.0076(16) 0.0074(16) 0.0111(17)
C51 0.0131(15) 0.0148(17) 0.0216(18) 0.0014(13) 0.0002(13) 0.0034(13)
C52 0.0180(16) 0.0196(18) 0.0215(19) -0.0012(14) 0.0056(14) -0.0028(14)
C53 0.0234(18) 0.0195(18) 0.024(2) -0.0079(14) 0.0021(15) -0.0005(14)
C54 0.0264(18) 0.0138(17) 0.030(2) -0.0027(14) 0.0049(16) -0.0039(14)
C55 0.035(2) 0.0206(19) 0.027(2) 0.0005(15) 0.0123(17) -0.0066(16)
C56 0.0274(18) 0.0164(17) 0.0213(19) -0.0029(14) 0.0068(15) -0.0017(14)
C61 0.0294(10) 0.0205(11) 0.0391(11) -0.0054(10) 0.0112(10) -0.0026(10)
C62 0.0384(11) 0.0267(12) 0.0413(11) -0.0045(11) 0.0161(10) -0.0025(11)
C63 0.0459(12) 0.0345(12) 0.0502(12) -0.0065(11) 0.0220(10) -0.0026(11)
C64 0.0420(11) 0.0381(13) 0.0606(12) -0.0099(12) 0.0216(11) -0.0030(11)
C65 0.0356(11) 0.0385(13) 0.0598(12) -0.0113(12) 0.0121(11) -0.0018(11)
C66 0.0315(11) 0.0306(12) 0.0484(12) -0.0089(11) 0.0087(9) -0.0009(11)
C71 0.0134(15) 0.0137(16) 0.0231(18) 0.0007(13) 0.0078(13) -0.0003(13)
C72 0.0199(17) 0.0209(18) 0.0193(18) 0.0047(14) 0.0038(14) -0.0017(14)
C73 0.0205(17) 0.0240(19) 0.0185(18) -0.0050(14) 0.0050(14) -0.0072(14)
C74 0.0212(17) 0.0132(16) 0.028(2) -0.0030(14) 0.0106(15) -0.0045(14)
C75 0.0177(16) 0.0148(17) 0.0257(19) 0.0040(14) 0.0054(14) 0.0006(13)
C76 0.0175(16) 0.0212(18) 0.0199(19) 0.0002(14) 0.0035(14) 0.0010(14)
C81 0.0205(16) 0.0180(17) 0.0110(16) 0.0007(13) 0.0022(13) -0.0011(13)
C82 0.0228(18) 0.0196(18) 0.031(2) -0.0001(15) 0.0099(16) 0.0019(15)
C83 0.030(2) 0.0206(19) 0.035(2) -0.0055(16) 0.0125(17) -0.0086(16)
C84 0.0210(18) 0.029(2) 0.027(2) -0.0027(16) 0.0068(15) -0.0081(15)
C85 0.0167(17) 0.027(2) 0.037(2) 0.0013(16) 0.0042(16) 0.0023(15)
C86 0.0200(17) 0.0176(18) 0.033(2) -0.0015(15) 0.0035(15) -0.0015(14)
Pt1 0.01013(5) 0.01238(6) 0.01473(6) 0.00083(5) 0.00255(4) 0.00019(5)
P1 0.0122(4) 0.0154(4) 0.0161(4) 0.0022(3) 0.0018(3) 0.0018(3)
P2 0.0125(4) 0.0142(4) 0.0153(4) 0.0007(3) 0.0019(3) -0.0008(3)
B2 0.0105(16) 0.0114(19) 0.0183(19) 0.0016(14) 0.0024(14) 0.0000(13)
C101 0.0142(14) 0.0136(17) 0.0177(16) 0.0007(13) 0.0033(12) 0.0016(13)
C102 0.0172(15) 0.0129(15) 0.0153(17) 0.0016(12) 0.0042(13) 0.0026(12)
C103 0.0143(15) 0.0126(16) 0.0167(17) 0.0001(12) -0.0003(13) 0.0013(12)
C104 0.0154(15) 0.0114(14) 0.0140(16) 0.0017(12) 0.0037(13) -0.0007(12)
C111 0.0140(15) 0.0222(18) 0.0184(18) 0.0036(14) 0.0003(13) 0.0019(14)
C112 0.0189(17) 0.029(2) 0.0181(18) 0.0006(14) -0.0014(14) 0.0025(14)
C113 0.0212(17) 0.038(2) 0.0171(18) 0.0008(16) -0.0029(14) 0.0019(16)
C114 0.0223(18) 0.033(2) 0.0204(19) -0.0052(15) -0.0042(15) 0.0016(15)
C115 0.0161(15) 0.0252(18) 0.0248(18) 0.0021(16) 0.0009(13) -0.0023(15)
C116 0.0180(16) 0.0208(19) 0.0204(18) 0.0029(14) 0.0017(13) 0.0013(14)
C121 0.0159(16) 0.0162(17) 0.0208(18) -0.0032(13) 0.0035(14) 0.0007(13)
C122 0.0188(16) 0.0162(17) 0.0194(18) 0.0016(13) 0.0030(14) 0.0042(13)
C123 0.034(2) 0.027(2) 0.0196(19) -0.0004(15) 0.0097(16) 0.0037(16)
C124 0.045(2) 0.023(2) 0.038(2) -0.0013(17) 0.024(2) 0.0063(18)
C125 0.056(3) 0.021(2) 0.050(3) 0.0009(18) 0.034(2) 0.0085(19)
C126 0.035(2) 0.0202(19) 0.033(2) 0.0082(16) 0.0158(17) 0.0102(16)
C131 0.0193(16) 0.0155(17) 0.0202(18) 0.0037(13) 0.0055(14) 0.0023(13)
C132 0.0227(18) 0.0218(19) 0.031(2) 0.0087(15) 0.0093(16) 0.0038(15)
C133 0.034(2) 0.026(2) 0.031(2) 0.0121(16) 0.0126(17) 0.0018(17)
C134 0.034(2) 0.024(2) 0.042(2) 0.0083(17) 0.0154(19) -0.0076(17)
C135 0.0217(18) 0.026(2) 0.037(2) 0.0047(17) 0.0068(16) -0.0056(16)
C136 0.0230(18) 0.0210(19) 0.027(2) 0.0044(15) 0.0020(15) -0.0037(15)
C141 0.0131(15) 0.0147(16) 0.0238(19) -0.0002(13) 0.0015(13) -0.0003(13)
C142 0.0171(16) 0.0206(18) 0.0184(18) 0.0005(14) 0.0008(14) -0.0023(14)
C143 0.0249(18) 0.025(2) 0.024(2) -0.0051(15) -0.0008(15) -0.0021(15)
C144 0.0218(18) 0.024(2) 0.034(2) -0.0083(16) -0.0022(16) -0.0034(15)
C145 0.0266(19) 0.0152(18) 0.042(2) -0.0054(16) -0.0039(17) -0.0031(15)
C146 0.0206(17) 0.0180(18) 0.030(2) 0.0044(15) -0.0053(15) -0.0013(14)
C151 0.0171(10) 0.0180(11) 0.0193(11) -0.0002(9) 0.0018(9) 0.0014(9)
C152 0.0212(12) 0.0196(12) 0.0216(12) 0.0017(10) 0.0023(10) 0.0003(10)
C154 0.0219(12) 0.0250(12) 0.0282(13) -0.0032(10) -0.0010(11) 0.0037(10)
C155 0.0203(10) 0.0246(11) 0.0271(12) -0.0034(10) 0.0029(10) 0.0024(10)
C156 0.0188(10) 0.0211(11) 0.0226(11) -0.0007(9) 0.0048(9) 0.0012(9)
C161 0.0187(17) 0.0161(16) 0.0185(18) 0.0030(13) 0.0049(14) -0.0017(13)
C162 0.0192(17) 0.0256(19) 0.0179(18) -0.0006(14) 0.0058(14) 0.0023(14)
C163 0.0177(17) 0.033(2) 0.031(2) -0.0035(16) 0.0070(15) 0.0002(15)
C164 0.0272(19) 0.033(2) 0.027(2) -0.0049(16) 0.0141(16) 0.0005(17)
C165 0.0258(18) 0.0263(19) 0.0202(19) -0.0040(15) 0.0027(15) -0.0037(15)
C166 0.0208(17) 0.0200(18) 0.0205(19) -0.0010(14) 0.0021(14) -0.0021(14)
C171 0.0125(14) 0.0170(15) 0.0161(16) -0.0032(14) 0.0033(12) 0.0033(14)
C172 0.0156(15) 0.0195(17) 0.0190(18) -0.0007(14) 0.0066(13) 0.0021(13)
C173 0.0146(16) 0.0236(19) 0.026(2) -0.0082(15) 0.0021(14) 0.0001(14)
C174 0.0191(16) 0.030(2) 0.0176(18) -0.0026(14) -0.0031(14) 0.0042(15)
C175 0.0220(17) 0.027(2) 0.0182(18) 0.0028(14) 0.0051(14) 0.0074(14)
C176 0.0150(15) 0.0199(18) 0.0210(18) 0.0017(14) 0.0040(13) 0.0020(13)
C181 0.0146(10) 0.0258(11) 0.0186(11) 0.0019(9) 0.0011(9) 0.0000(9)
C182 0.0186(10) 0.0294(10) 0.0208(11) -0.0008(9) 0.0012(9) 0.0022(9)
C183 0.0219(11) 0.0376(11) 0.0233(11) -0.0016(10) 0.0025(9) 0.0047(10)
C184 0.0212(11) 0.0428(12) 0.0248(11) 0.0033(10) 0.0039(9) 0.0002(10)
C185 0.0207(11) 0.0359(11) 0.0254(11) 0.0077(10) 0.0034(9) -0.0027(10)
C186 0.0184(11) 0.0288(10) 0.0224(11) 0.0042(10) 0.0017(9) -0.0016(9)
C191 0.0141(14) 0.0220(16) 0.0116(15) 0.0047(14) 0.0033(12) -0.0015(14)
C192 0.0208(17) 0.0198(18) 0.0205(18) 0.0040(14) 0.0035(14) -0.0022(14)
C193 0.030(2) 0.0240(19) 0.0217(19) 0.0020(15) -0.0003(16) -0.0119(16)
C194 0.0166(17) 0.040(2) 0.0197(19) 0.0091(16) 0.0012(14) -0.0115(16)
C195 0.0168(16) 0.036(2) 0.0187(19) 0.0099(15) 0.0036(14) 0.0028(15)
C196 0.0154(15) 0.0222(19) 0.0148(17) 0.0040(13) 0.0032(12) 0.0003(13)
C201 0.0130(15) 0.0132(16) 0.0175(17) -0.0004(12) 0.0031(13) -0.0038(12)
C202 0.0161(15) 0.0184(16) 0.0188(17) -0.0022(14) 0.0045(12) 0.0001(14)
C203 0.0159(15) 0.025(2) 0.0171(18) 0.0031(14) -0.0018(13) -0.0014(14)
C204 0.0232(16) 0.0226(17) 0.0157(17) -0.0022(15) 0.0023(13) -0.0058(16)
C205 0.0190(17) 0.0217(18) 0.0227(19) -0.0041(14) 0.0068(14) -0.0001(14)
C206 0.0133(15) 0.0200(18) 0.0202(18) 0.0005(13) 0.0006(13) -0.0001(13)
C153 0.0262(19) 0.026(2) 0.028(2) 0.0032(16) -0.0067(16) 0.0058(16)
Cl3 0.0523(8) 0.1111(12) 0.1151(12) 0.0291(10) 0.0158(8) -0.0226(8)
Cl4 0.0694(8) 0.0590(8) 0.0623(8) 0.0174(6) 0.0203(7) 0.0155(6)
C302 0.039(3) 0.036(3) 0.078(4) 0.013(2) -0.003(2) 0.000(2)
Cl1 0.0821(9) 0.0406(7) 0.0446(7) 0.0123(5) -0.0182(6) -0.0175(6)
Cl2 0.0544(7) 0.0396(6) 0.0755(9) 0.0116(6) 0.0259(7) 0.0040(5)
C301 0.052(3) 0.037(3) 0.064(3) 0.000(2) 0.014(3) -0.010(2)

loop_
_atom_type_symbol
_atom_type_description
_atom_type_scat_dispersion_real
_atom_type_scat_dispersion_imag
_atom_type_scat_source
C C 0.0033 0.0016 'International Tables Vol C Tables 4.2.6.8 and 6.1.1.4'
H H 0.0000 0.0000 'International Tables Vol C Tables 4.2.6.8 and 6.1.1.4'
B B 0.0013 0.0007 'International Tables Vol C Tables 4.2.6.8 and 6.1.1.4'
P P 0.1023 0.0942 'International Tables Vol C Tables 4.2.6.8 and 6.1.1.4'
Cl Cl 0.1484 0.1585 'International Tables Vol C Tables 4.2.6.8 and 6.1.1.4'
Pt Pt -1.7033 8.3905 'International Tables Vol C Tables 4.2.6.8 and 6.1.1.4'

loop_
_geom_angle_atom_site_label_1
_geom_angle_atom_site_label_2
_geom_angle_atom_site_label_3
_geom_angle
C2 C1 C11 127.7(3)
C2 C1 B1 108.1(3)
C11 C1 B1 124.0(3)
C5 B1 C8 99.4(3)
C5 B1 C4 114.5(3)
C8 B1 C4 108.4(3)
C5 B1 C1 112.1(3)
C8 B1 C1 123.5(3)
C4 B1 C1 99.6(3)
C1 C2 C3 111.7(3)
C1 C2 C21 131.1(3)
C3 C2 C21 117.0(3)
C4 C3 C2 111.8(3)
C4 C3 C31 126.5(3)
C2 C3 C31 121.7(3)
C3 C4 C41 124.4(3)
C3 C4 B1 108.7(3)
C41 C4 B1 126.9(3)
C6 C5 C51 126.8(3)
C6 C5 B1 109.1(3)
C51 C5 B1 124.0(3)
C5 C6 C7 111.2(3)
C5 C6 C61 126.8(3)
C7 C6 C61 122.0(3)
C8 C7 C6 112.0(3)
C8 C7 C71 128.4(3)
C6 C7 C71 119.6(3)
C7 C8 C81 127.2(3)
C7 C8 B1 107.9(3)
C81 C8 B1 124.7(3)
C12 C11 C16 116.6(3)
C12 C11 C1 118.3(3)
C16 C11 C1 125.1(3)
C13 C12 C11 122.2(3)
C13 C12 H12A 118.9
C11 C12 H12A 118.9
C14 C13 C12 119.9(3)
C14 C13 H13A 120.0
C12 C13 H13A 120.0
C15 C14 C13 118.9(3)
C15 C14 H14A 120.6
C13 C14 H14A 120.6
C14 C15 C16 121.4(3)
C14 C15 H15A 119.3
C16 C15 H15A 119.3
C15 C16 C11 121.0(3)
C15 C16 H16A 119.5
C11 C16 H16A 119.5
C22 C21 C26 117.5(3)
C22 C21 C2 122.8(3)
C26 C21 C2 119.5(3)
C21 C22 C23 121.2(3)
C21 C22 H22A 119.4
C23 C22 H22A 119.4
C24 C23 C22 120.3(3)
C24 C23 H23A 119.9
C22 C23 H23A 119.9
C23 C24 C25 119.7(3)
C23 C24 H24A 120.2
C25 C24 H24A 120.2
C24 C25 C26 119.8(3)
C24 C25 H25A 120.1
C26 C25 H25A 120.1
C25 C26 C21 121.5(3)
C25 C26 H26A 119.3
C21 C26 H26A 119.3
C32 C31 C36 117.9(3)
C32 C31 C3 120.2(3)
C36 C31 C3 121.9(3)
C33 C32 C31 120.9(4)
C33 C32 H32A 119.6
C31 C32 H32A 119.6
C34 C33 C32 120.7(4)
C34 C33 H33A 119.7
C32 C33 H33A 119.7
C33 C34 C35 119.3(4)
C33 C34 H34A 120.4
C35 C34 H34A 120.4
C34 C35 C36 120.1(4)
C34 C35 H35A 120.0
C36 C35 H35A 120.0
C35 C36 C31 121.2(4)
C35 C36 H36A 119.4
C31 C36 H36A 119.4
C42 C41 C46 118.1(3)
C42 C41 C4 122.2(3)
C46 C41 C4 119.7(3)
C43 C42 C41 120.6(3)
C43 C42 H42A 119.7
C41 C42 H42A 119.7
C44 C43 C42 120.7(3)
C44 C43 H43A 119.7
C42 C43 H43A 119.7
C45 C44 C43 119.3(3)
C45 C44 H44A 120.4
C43 C44 H44A 120.4
C44 C45 C46 120.6(4)
C44 C45 H45A 119.7
C46 C45 H45A 119.7
C45 C46 C41 120.6(4)
C45 C46 H46A 119.7
C41 C46 H46A 119.7
C52 C51 C56 117.0(3)
C52 C51 C5 119.5(3)
C56 C51 C5 123.3(3)
C53 C52 C51 122.0(3)
C53 C52 H52A 119.0
C51 C52 H52A 119.0
C54 C53 C52 120.1(3)
C54 C53 H53A 120.0
C52 C53 H53A 120.0
C53 C54 C55 119.4(3)
C53 C54 H54A 120.3
C55 C54 H54A 120.3
C54 C55 C56 120.6(3)
C54 C55 H55A 119.7
C56 C55 H55A 119.7
C55 C56 C51 121.0(3)
C55 C56 H56A 119.5
C51 C56 H56A 119.5
C66 C61 C62 120.0
C66 C61 C6 120.2(2)
C62 C61 C6 119.5(2)
C63 C62 C61 120.1
C63 C62 H62 120.0
C61 C62 H62 120.0
C64 C63 C62 119.9
C64 C63 H63 120.0
C62 C63 H63 120.0
C63 C64 C65 120.0
C63 C64 H64 120.0
C65 C64 H64 120.0
C66 C65 C64 120.1
C66 C65 H65 120.0
C64 C65 H65 120.0
C61 C66 C65 119.9
C61 C66 H66 120.0
C65 C66 H66 120.0
C72 C71 C76 118.1(3)
C72 C71 C7 121.9(3)
C76 C71 C7 120.0(3)
C73 C72 C71 120.9(3)
C73 C72 H72A 119.5
C71 C72 H72A 119.5
C74 C73 C72 120.4(3)
C74 C73 H73A 119.8
C72 C73 H73A 119.8
C73 C74 C75 119.6(3)
C73 C74 H74A 120.2
C75 C74 H74A 120.2
C74 C75 C76 120.1(3)
C74 C75 H75A 119.9
C76 C75 H75A 119.9
C75 C76 C71 120.8(3)
C75 C76 H76A 119.6
C71 C76 H76A 119.6
C86 C81 C82 116.2(3)
C86 C81 C8 118.3(3)
C82 C81 C8 125.5(3)
C83 C82 C81 121.7(3)
C83 C82 H82A 119.1
C81 C82 H82A 119.1
C84 C83 C82 120.6(3)
C84 C83 H83A 119.7
C82 C83 H83A 119.7
C83 C84 C85 119.1(3)
C83 C84 H84A 120.5
C85 C84 H84A 120.5
C84 C85 C86 120.1(3)
C84 C85 H85A 119.9
C86 C85 H85A 119.9
C85 C86 C81 122.2(3)
C85 C86 H86A 118.9
C81 C86 H86A 118.9
B2 Pt1 P1 95.08(10)
B2 Pt1 P2 98.51(10)
P1 Pt1 P2 166.38(3)
C111 P1 C131 104.22(15)
C111 P1 C121 109.87(15)
C131 P1 C121 107.64(15)
C111 P1 Pt1 106.78(11)
C131 P1 Pt1 118.05(11)
C121 P1 Pt1 109.99(11)
C161 P2 C151 108.15(15)
C161 P2 C141 106.33(15)
C151 P2 C141 107.27(15)
C161 P2 Pt1 106.27(11)
C151 P2 Pt1 116.81(11)
C141 P2 Pt1 111.48(11)
C101 B2 C104 106.0(3)
C101 B2 Pt1 127.2(2)
C104 B2 Pt1 126.8(2)
C102 C101 C171 126.2(3)
C102 C101 B2 105.2(3)
C171 C101 B2 128.3(3)
C101 C102 C181 125.6(3)
C101 C102 C103 111.9(3)
C181 C102 C103 122.5(3)
C104 C103 C191 127.5(3)
C104 C103 C102 111.8(3)
C191 C103 C102 120.7(3)
C103 C104 C201 125.3(3)
C103 C104 B2 105.1(3)
C201 C104 B2 129.6(3)
C112 C111 C116 110.5(3)
C112 C111 P1 108.8(2)
C116 C111 P1 112.4(2)
C112 C111 H11A 108.4
C116 C111 H11A 108.4
P1 C111 H11A 108.4
C113 C112 C111 112.1(3)
C113 C112 H11B 109.2
C111 C112 H11B 109.2
C113 C112 H11C 109.2
C111 C112 H11C 109.2
H11B C112 H11C 107.9
C114 C113 C112 110.6(3)
C114 C113 H11D 109.5
C112 C113 H11D 109.5
C114 C113 H11E 109.5
C112 C113 H11E 109.5
H11D C113 H11E 108.1
C115 C114 C113 109.9(3)
C115 C114 H11F 109.7
C113 C114 H11F 109.7
C115 C114 H11G 109.7
C113 C114 H11G 109.7
H11F C114 H11G 108.2
C114 C115 C116 111.9(3)
C114 C115 H11H 109.2
C116 C115 H11H 109.2
C114 C115 H11I 109.2
C116 C115 H11I 109.2
H11H C115 H11I 107.9
C115 C116 C111 110.6(3)
C115 C116 H11J 109.5
C111 C116 H11J 109.5
C115 C116 H11K 109.5
C111 C116 H11K 109.5
H11J C116 H11K 108.1
C126 C121 C122 109.8(3)
C126 C121 P1 114.9(2)
C122 C121 P1 112.6(2)
C126 C121 H12B 106.3
C122 C121 H12B 106.3
P1 C121 H12B 106.3
C123 C122 C121 111.4(3)
C123 C122 H12C 109.4
C121 C122 H12C 109.4
C123 C122 H12D 109.4
C121 C122 H12D 109.4
H12C C122 H12D 108.0
C124 C123 C122 111.5(3)
C124 C123 H12E 109.3
C122 C123 H12E 109.3
C124 C123 H12F 109.3
C122 C123 H12F 109.3
H12E C123 H12F 108.0
C123 C124 C125 110.5(3)
C123 C124 H12G 109.6
C125 C124 H12G 109.6
C123 C124 H12H 109.6
C125 C124 H12H 109.6
H12G C124 H12H 108.1
C126 C125 C124 112.3(3)
C126 C125 H12I 109.1
C124 C125 H12I 109.1
C126 C125 H12J 109.1
C124 C125 H12J 109.1
H12I C125 H12J 107.9
C125 C126 C121 111.0(3)
C125 C126 H12K 109.4
C121 C126 H12K 109.4
C125 C126 H12L 109.4
C121 C126 H12L 109.4
H12K C126 H12L 108.0
C136 C131 C132 108.7(3)
C136 C131 P1 112.8(2)
C132 C131 P1 116.7(2)
C136 C131 H13B 105.9
C132 C131 H13B 105.9
P1 C131 H13B 105.9
C133 C132 C131 109.8(3)
C133 C132 H13C 109.7
C131 C132 H13C 109.7
C133 C132 H13D 109.7
C131 C132 H13D 109.7
H13C C132 H13D 108.2
C134 C133 C132 111.7(3)
C134 C133 H13E 109.3
C132 C133 H13E 109.3
C134 C133 H13F 109.3
C132 C133 H13F 109.3
H13E C133 H13F 107.9
C133 C134 C135 110.8(3)
C133 C134 H13G 109.5
C135 C134 H13G 109.5
C133 C134 H13H 109.5
C135 C134 H13H 109.5
H13G C134 H13H 108.1
C134 C135 C136 111.4(3)
C134 C135 H13I 109.3
C136 C135 H13I 109.3
C134 C135 H13J 109.3
C136 C135 H13J 109.3
H13I C135 H13J 108.0
C131 C136 C135 110.3(3)
C131 C136 H13K 109.6
C135 C136 H13K 109.6
C131 C136 H13L 109.6
C135 C136 H13L 109.6
H13K C136 H13L 108.1
C142 C141 C146 109.1(3)
C142 C141 P2 113.6(2)
C146 C141 P2 116.2(2)
C142 C141 H14B 105.7
C146 C141 H14B 105.7
P2 C141 H14B 105.7
C143 C142 C141 110.8(3)
C143 C142 H14C 109.5
C141 C142 H14C 109.5
C143 C142 H14D 109.5
C141 C142 H14D 109.5
H14C C142 H14D 108.1
C142 C143 C144 111.2(3)
C142 C143 H14E 109.4
C144 C143 H14E 109.4
C142 C143 H14F 109.4
C144 C143 H14F 109.4
H14E C143 H14F 108.0
C145 C144 C143 111.1(3)
C145 C144 H14G 109.4
C143 C144 H14G 109.4
C145 C144 H14H 109.4
C143 C144 H14H 109.4
H14G C144 H14H 108.0
C144 C145 C146 111.6(3)
C144 C145 H14I 109.3
C146 C145 H14I 109.3
C144 C145 H14J 109.3
C146 C145 H14J 109.3
H14I C145 H14J 108.0
C145 C146 C141 109.9(3)
C145 C146 H14K 109.7
C141 C146 H14K 109.7
C145 C146 H14L 109.7
C141 C146 H14L 109.7
H14K C146 H14L 108.2
C156 C151 C152 109.7(3)
C156 C151 P2 111.1(2)
C152 C151 P2 115.9(2)
C156 C151 H15B 106.5
C152 C151 H15B 106.5
P2 C151 H15B 106.5
C153 C152 C151 110.6(3)
C153 C152 H15C 109.5
C151 C152 H15C 109.5
C153 C152 H15D 109.5
C151 C152 H15D 109.5
H15C C152 H15D 108.1
C153 C154 C155 111.3(3)
C153 C154 H15E 109.4
C155 C154 H15E 109.4
C153 C154 H15F 109.4
C155 C154 H15F 109.4
H15E C154 H15F 108.0
C154 C155 C156 110.0(3)
C154 C155 H15G 109.7
C156 C155 H15G 109.7
C154 C155 H15H 109.7
C156 C155 H15H 109.7
H15G C155 H15H 108.2
C155 C156 C151 111.6(3)
C155 C156 H15I 109.3
C151 C156 H15I 109.3
C155 C156 H15J 109.3
C151 C156 H15J 109.3
H15I C156 H15J 108.0
C166 C161 C162 110.5(3)
C166 C161 P2 112.4(2)
C162 C161 P2 109.3(2)
C166 C161 H16B 108.2
C162 C161 H16B 108.2
P2 C161 H16B 108.2
C163 C162 C161 112.6(3)
C163 C162 H16C 109.1
C161 C162 H16C 109.1
C163 C162 H16D 109.1
C161 C162 H16D 109.1
H16C C162 H16D 107.8
C164 C163 C162 111.9(3)
C164 C163 H16E 109.2
C162 C163 H16E 109.2
C164 C163 H16F 109.2
C162 C163 H16F 109.2
H16E C163 H16F 107.9
C165 C164 C163 110.1(3)
C165 C164 H16G 109.6
C163 C164 H16G 109.6
C165 C164 H16H 109.6
C163 C164 H16H 109.6
H16G C164 H16H 108.1
C164 C165 C166 111.4(3)
C164 C165 H16I 109.3
C166 C165 H16I 109.3
C164 C165 H16J 109.3
C166 C165 H16J 109.3
H16I C165 H16J 108.0
C165 C166 C161 109.7(3)
C165 C166 H16K 109.7
C161 C166 H16K 109.7
C165 C166 H16L 109.7
C161 C166 H16L 109.7
H16K C166 H16L 108.2
C172 C171 C176 118.0(3)
C172 C171 C101 120.0(3)
C176 C171 C101 122.0(3)
C173 C172 C171 121.1(3)
C173 C172 H17A 119.5
C171 C172 H17A 119.5
C174 C173 C172 120.3(3)
C174 C173 H17B 119.9
C172 C173 H17B 119.9
C173 C174 C175 119.4(3)
C173 C174 H17C 120.3
C175 C174 H17C 120.3
C176 C175 C174 120.7(3)
C176 C175 H17D 119.6
C174 C175 H17D 119.6
C175 C176 C171 120.5(3)
C175 C176 H17E 119.7
C171 C176 H17E 119.7
C182 C181 C186 118.8(3)
C182 C181 C102 120.4(3)
C186 C181 C102 120.7(3)
C183 C182 C181 120.1(3)
C183 C182 H18A 119.9
C181 C182 H18A 119.9
C184 C183 C182 120.4(4)
C184 C183 H18B 119.8
C182 C183 H18B 119.8
C185 C184 C183 120.5(4)
C185 C184 H18C 119.8
C183 C184 H18C 119.8
C184 C185 C186 119.9(4)
C184 C185 H18D 120.1
C186 C185 H18D 120.1
C185 C186 C181 120.2(3)
C185 C186 H18E 119.9
C181 C186 H18E 119.9
C196 C191 C192 119.0(3)
C196 C191 C103 120.7(3)
C192 C191 C103 120.3(3)
C193 C192 C191 120.2(3)
C193 C192 H19A 119.9
C191 C192 H19A 119.9
C194 C193 C192 120.4(3)
C194 C193 H19B 119.8
C192 C193 H19B 119.8
C195 C194 C193 119.9(3)
C195 C194 H19C 120.0
C193 C194 H19C 120.0
C194 C195 C196 120.2(3)
C194 C195 H19D 119.9
C196 C195 H19D 119.9
C191 C196 C195 120.2(3)
C191 C196 H19E 119.9
C195 C196 H19E 119.9
C206 C201 C202 117.6(3)
C206 C201 C104 120.7(3)
C202 C201 C104 121.6(3)
C203 C202 C201 121.1(3)
C203 C202 H20A 119.4
C201 C202 H20A 119.4
C204 C203 C202 120.2(3)
C204 C203 H20B 119.9
C202 C203 H20B 119.9
C203 C204 C205 119.5(3)
C203 C204 H20C 120.3
C205 C204 H20C 120.3
C206 C205 C204 120.3(3)
C206 C205 H20D 119.9
C204 C205 H20D 119.9
C205 C206 C201 121.2(3)
C205 C206 H20E 119.4
C201 C206 H20E 119.4
C154 C153 C152 111.2(3)
C154 C153 H15K 109.4
C152 C153 H15K 109.4
C154 C153 H15L 109.4
C152 C153 H15L 109.4
H15K C153 H15L 108.0
Cl3 C302 Cl4 112.1(3)
Cl3 C302 H30A 109.2
Cl4 C302 H30A 109.2
Cl3 C302 H30B 109.2
Cl4 C302 H30B 109.2
H30A C302 H30B 107.9
Cl1 C301 Cl2 112.0(3)
Cl1 C301 H30C 109.2
Cl2 C301 H30C 109.2
Cl1 C301 H30D 109.2
Cl2 C301 H30D 109.2
H30C C301 H30D 107.9

loop_
_geom_bond_atom_site_label_1
_geom_bond_atom_site_label_2
_geom_bond_distance
C1 C2 1.369(5)
C1 C11 1.472(4)
C1 B1 1.629(5)
B1 C5 1.621(5)
B1 C8 1.628(5)
B1 C4 1.628(5)
C2 C3 1.478(4)
C2 C21 1.490(4)
C3 C4 1.355(4)
C3 C31 1.485(5)
C4 C41 1.480(4)
C5 C6 1.355(4)
C5 C51 1.469(4)
C6 C7 1.474(4)
C6 C61 1.489(4)
C7 C8 1.365(4)
C7 C71 1.493(4)
C8 C81 1.474(4)
C11 C12 1.399(5)
C11 C16 1.405(5)
C12 C13 1.390(5)
C12 H12A 0.9500
C13 C14 1.388(5)
C13 H13A 0.9500
C14 C15 1.376(5)
C14 H14A 0.9500
C15 C16 1.387(5)
C15 H15A 0.9500
C16 H16A 0.9500
C21 C22 1.384(4)
C21 C26 1.395(5)
C22 C23 1.392(5)
C22 H22A 0.9500
C23 C24 1.373(5)
C23 H23A 0.9500
C24 C25 1.381(5)
C24 H24A 0.9500
C25 C26 1.385(5)
C25 H25A 0.9500
C26 H26A 0.9500
C31 C32 1.382(5)
C31 C36 1.383(5)
C32 C33 1.380(5)
C32 H32A 0.9500
C33 C34 1.370(6)
C33 H33A 0.9500
C34 C35 1.376(6)
C34 H34A 0.9500
C35 C36 1.383(5)
C35 H35A 0.9500
C36 H36A 0.9500
C41 C42 1.392(5)
C41 C46 1.395(5)
C42 C43 1.389(5)
C42 H42A 0.9500
C43 C44 1.380(5)
C43 H43A 0.9500
C44 C45 1.373(6)
C44 H44A 0.9500
C45 C46 1.392(5)
C45 H45A 0.9500
C46 H46A 0.9500
C51 C52 1.394(5)
C51 C56 1.397(5)
C52 C53 1.388(5)
C52 H52A 0.9500
C53 C54 1.372(5)
C53 H53A 0.9500
C54 C55 1.384(5)
C54 H54A 0.9500
C55 C56 1.391(5)
C55 H55A 0.9500
C56 H56A 0.9500
C61 C66 1.4009
C61 C62 1.4031
C62 C63 1.4025
C62 H62 0.9500
C63 C64 1.4009
C63 H63 0.9500
C64 C65 1.4032
C64 H64 0.9500
C65 C66 1.4025
C65 H65 0.9500
C66 H66 0.9500
C71 C72 1.392(5)
C71 C76 1.394(4)
C72 C73 1.379(5)
C72 H72A 0.9500
C73 C74 1.379(5)
C73 H73A 0.9500
C74 C75 1.383(5)
C74 H74A 0.9500
C75 C76 1.386(5)
C75 H75A 0.9500
C76 H76A 0.9500
C81 C86 1.394(5)
C81 C82 1.396(5)
C82 C83 1.386(5)
C82 H82A 0.9500
C83 C84 1.374(5)
C83 H83A 0.9500
C84 C85 1.378(5)
C84 H84A 0.9500
C85 C86 1.384(5)
C85 H85A 0.9500
C86 H86A 0.9500
Pt1 B2 1.953(3)
Pt1 P1 2.3277(8)
Pt1 P2 2.3302(8)
P1 C111 1.842(3)
P1 C131 1.844(3)
P1 C121 1.846(3)
P2 C161 1.839(3)
P2 C151 1.846(3)
P2 C141 1.852(3)
B2 C101 1.578(5)
B2 C104 1.584(4)
C101 C102 1.353(4)
C101 C171 1.473(4)
C102 C181 1.482(5)
C102 C103 1.518(4)
C103 C104 1.352(4)
C103 C191 1.479(4)
C104 C201 1.476(4)
C111 C112 1.534(5)
C111 C116 1.538(4)
C111 H11A 1.0000
C112 C113 1.528(4)
C112 H11B 0.9900
C112 H11C 0.9900
C113 C114 1.515(5)
C113 H11D 0.9900
C113 H11E 0.9900
C114 C115 1.515(5)
C114 H11F 0.9900
C114 H11G 0.9900
C115 C116 1.536(4)
C115 H11H 0.9900
C115 H11I 0.9900
C116 H11J 0.9900
C116 H11K 0.9900
C121 C126 1.533(5)
C121 C122 1.536(4)
C121 H12B 1.0000
C122 C123 1.526(5)
C122 H12C 0.9900
C122 H12D 0.9900
C123 C124 1.519(5)
C123 H12E 0.9900
C123 H12F 0.9900
C124 C125 1.522(5)
C124 H12G 0.9900
C124 H12H 0.9900
C125 C126 1.517(5)
C125 H12I 0.9900
C125 H12J 0.9900
C126 H12K 0.9900
C126 H12L 0.9900
C131 C136 1.532(5)
C131 C132 1.538(4)
C131 H13B 1.0000
C132 C133 1.524(5)
C132 H13C 0.9900
C132 H13D 0.9900
C133 C134 1.521(5)
C133 H13E 0.9900
C133 H13F 0.9900
C134 C135 1.527(5)
C134 H13G 0.9900
C134 H13H 0.9900
C135 C136 1.532(5)
C135 H13I 0.9900
C135 H13J 0.9900
C136 H13K 0.9900
C136 H13L 0.9900
C141 C142 1.535(4)
C141 C146 1.536(4)
C141 H14B 1.0000
C142 C143 1.524(4)
C142 H14C 0.9900
C142 H14D 0.9900
C143 C144 1.526(5)
C143 H14E 0.9900
C143 H14F 0.9900
C144 C145 1.522(5)
C144 H14G 0.9900
C144 H14H 0.9900
C145 C146 1.531(5)
C145 H14I 0.9900
C145 H14J 0.9900
C146 H14K 0.9900
C146 H14L 0.9900
C151 C156 1.534(5)
C151 C152 1.543(4)
C151 H15B 1.0000
C152 C153 1.531(5)
C152 H15C 0.9900
C152 H15D 0.9900
C154 C153 1.522(5)
C154 C155 1.528(5)
C154 H15E 0.9900
C154 H15F 0.9900
C155 C156 1.529(4)
C155 H15G 0.9900
C155 H15H 0.9900
C156 H15I 0.9900
C156 H15J 0.9900
C161 C166 1.536(4)
C161 C162 1.540(4)
C161 H16B 1.0000
C162 C163 1.525(5)
C162 H16C 0.9900
C162 H16D 0.9900
C163 C164 1.523(5)
C163 H16E 0.9900
C163 H16F 0.9900
C164 C165 1.518(5)
C164 H16G 0.9900
C164 H16H 0.9900
C165 C166 1.535(5)
C165 H16I 0.9900
C165 H16J 0.9900
C166 H16K 0.9900
C166 H16L 0.9900
C171 C172 1.394(4)
C171 C176 1.401(4)
C172 C173 1.390(4)
C172 H17A 0.9500
C173 C174 1.375(5)
C173 H17B 0.9500
C174 C175 1.387(5)
C174 H17C 0.9500
C175 C176 1.382(5)
C175 H17D 0.9500
C176 H17E 0.9500
C181 C182 1.383(5)
C181 C186 1.405(5)
C182 C183 1.383(5)
C182 H18A 0.9500
C183 C184 1.377(5)
C183 H18B 0.9500
C184 C185 1.367(5)
C184 H18C 0.9500
C185 C186 1.384(5)
C185 H18D 0.9500
C186 H18E 0.9500
C191 C196 1.391(4)
C191 C192 1.403(5)
C192 C193 1.385(5)
C192 H19A 0.9500
C193 C194 1.384(5)
C193 H19B 0.9500
C194 C195 1.382(5)
C194 H19C 0.9500
C195 C196 1.395(4)
C195 H19D 0.9500
C196 H19E 0.9500
C201 C206 1.393(4)
C201 C202 1.396(4)
C202 C203 1.381(5)
C202 H20A 0.9500
C203 C204 1.381(5)
C203 H20B 0.9500
C204 C205 1.382(5)
C204 H20C 0.9500
C205 C206 1.378(5)
C205 H20D 0.9500
C206 H20E 0.9500
C153 H15K 0.9900
C153 H15L 0.9900
Cl3 C302 1.739(5)
Cl4 C302 1.748(5)
C302 H30A 0.9900
C302 H30B 0.9900
Cl1 C301 1.751(5)
Cl2 C301 1.754(5)
C301 H30C 0.9900
C301 H30D 0.9900

loop_
_geom_torsion_atom_site_label_1
_geom_torsion_atom_site_label_2
_geom_torsion_atom_site_label_3
_geom_torsion_atom_site_label_4
_geom_torsion
C2 C1 B1 C5 119.5(3)
C11 C1 B1 C5 -56.3(4)
C2 C1 B1 C8 -121.9(3)
C11 C1 B1 C8 62.4(4)
C2 C1 B1 C4 -2.1(3)
C11 C1 B1 C4 -177.8(3)
C11 C1 C2 C3 179.4(3)
B1 C1 C2 C3 3.8(3)
C11 C1 C2 C21 4.7(6)
B1 C1 C2 C21 -170.8(3)
C1 C2 C3 C4 -4.3(4)
C21 C2 C3 C4 171.1(3)
C1 C2 C3 C31 175.8(3)
C21 C2 C3 C31 -8.7(4)
C2 C3 C4 C41 -178.7(3)
C31 C3 C4 C41 1.1(5)
C2 C3 C4 B1 2.7(4)
C31 C3 C4 B1 -177.5(3)
C5 B1 C4 C3 -120.2(3)
C8 B1 C4 C3 129.8(3)
C1 B1 C4 C3 -0.4(3)
C5 B1 C4 C41 61.3(4)
C8 B1 C4 C41 -48.7(4)
C1 B1 C4 C41 -179.0(3)
C8 B1 C5 C6 3.9(3)
C4 B1 C5 C6 -111.5(3)
C1 B1 C5 C6 136.0(3)
C8 B1 C5 C51 -172.1(3)
C4 B1 C5 C51 72.5(4)
C1 B1 C5 C51 -40.0(4)
C51 C5 C6 C7 175.6(3)
B1 C5 C6 C7 -0.3(4)
C51 C5 C6 C61 -2.9(5)
B1 C5 C6 C61 -178.8(3)
C5 C6 C7 C8 -4.4(4)
C61 C6 C7 C8 174.2(3)
C5 C6 C7 C71 172.7(3)
C61 C6 C7 C71 -8.7(5)
C6 C7 C8 C81 -178.7(3)
C71 C7 C8 C81 4.5(5)
C6 C7 C8 B1 6.8(4)
C71 C7 C8 B1 -170.0(3)
C5 B1 C8 C7 -6.3(3)
C4 B1 C8 C7 113.6(3)
C1 B1 C8 C7 -130.9(3)
C5 B1 C8 C81 179.0(3)
C4 B1 C8 C81 -61.0(4)
C1 B1 C8 C81 54.5(5)
C2 C1 C11 C12 163.8(3)
B1 C1 C11 C12 -21.3(5)
C2 C1 C11 C16 -16.4(5)
B1 C1 C11 C16 158.5(3)
C16 C11 C12 C13 2.1(5)
C1 C11 C12 C13 -178.1(3)
C11 C12 C13 C14 -1.0(6)
C12 C13 C14 C15 -0.7(6)
C13 C14 C15 C16 1.3(6)
C14 C15 C16 C11 -0.1(5)
C12 C11 C16 C15 -1.5(5)
C1 C11 C16 C15 178.7(3)
C1 C2 C21 C22 -89.9(4)
C3 C2 C21 C22 95.7(4)
C1 C2 C21 C26 95.0(4)
C3 C2 C21 C26 -79.4(4)
C26 C21 C22 C23 -0.6(5)
C2 C21 C22 C23 -175.7(3)
C21 C22 C23 C24 0.1(5)
C22 C23 C24 C25 0.1(5)
C23 C24 C25 C26 0.2(5)
C24 C25 C26 C21 -0.8(5)
C22 C21 C26 C25 1.0(5)
C2 C21 C26 C25 176.2(3)
C4 C3 C31 C32 104.7(4)
C2 C3 C31 C32 -75.5(4)
C4 C3 C31 C36 -73.9(5)
C2 C3 C31 C36 105.9(4)
C36 C31 C32 C33 1.2(5)
C3 C31 C32 C33 -177.4(3)
C31 C32 C33 C34 -1.5(6)
C32 C33 C34 C35 0.8(6)
C33 C34 C35 C36 0.3(6)
C34 C35 C36 C31 -0.6(6)
C32 C31 C36 C35 -0.2(5)
C3 C31 C36 C35 178.4(3)
C3 C4 C41 C42 -50.5(5)
B1 C4 C41 C42 127.8(4)
C3 C4 C41 C46 129.1(4)
B1 C4 C41 C46 -52.6(5)
C46 C41 C42 C43 -0.7(5)
C4 C41 C42 C43 178.9(3)
C41 C42 C43 C44 -0.4(5)
C42 C43 C44 C45 0.7(6)
C43 C44 C45 C46 0.1(6)
C44 C45 C46 C41 -1.2(6)
C42 C41 C46 C45 1.5(5)
C4 C41 C46 C45 -178.1(3)
C6 C5 C51 C52 148.7(3)
B1 C5 C51 C52 -36.0(4)
C6 C5 C51 C56 -36.0(5)
B1 C5 C51 C56 139.3(3)
C56 C51 C52 C53 0.4(5)
C5 C51 C52 C53 175.9(3)
C51 C52 C53 C54 -0.2(5)
C52 C53 C54 C55 0.2(5)
C53 C54 C55 C56 -0.4(5)
C54 C55 C56 C51 0.5(5)
C52 C51 C56 C55 -0.5(5)
C5 C51 C56 C55 -175.9(3)
C5 C6 C61 C66 -62.4(4)
C7 C6 C61 C66 119.2(3)
C5 C6 C61 C62 110.6(3)
C7 C6 C61 C62 -67.7(3)
C66 C61 C62 C63 0.0
C6 C61 C62 C63 -173.1(2)
C61 C62 C63 C64 0.0
C62 C63 C64 C65 0.0
C63 C64 C65 C66 0.0
C62 C61 C66 C65 0.0
C6 C61 C66 C65 173.0(3)
C64 C65 C66 C61 0.0
C8 C7 C71 C72 -83.6(5)
C6 C7 C71 C72 99.8(4)
C8 C7 C71 C76 97.0(4)
C6 C7 C71 C76 -79.6(4)
C76 C71 C72 C73 -0.6(5)
C7 C71 C72 C73 -179.9(3)
C71 C72 C73 C74 -1.3(5)
C72 C73 C74 C75 1.9(5)
C73 C74 C75 C76 -0.5(5)
C74 C75 C76 C71 -1.4(5)
C72 C71 C76 C75 1.9(5)
C7 C71 C76 C75 -178.7(3)
C7 C8 C81 C86 156.6(3)
B1 C8 C81 C86 -29.9(5)
C7 C8 C81 C82 -23.0(5)
B1 C8 C81 C82 150.6(3)
C86 C81 C82 C83 -1.3(5)
C8 C81 C82 C83 178.3(3)
C81 C82 C83 C84 -0.7(6)
C82 C83 C84 C85 1.7(6)
C83 C84 C85 C86 -0.8(6)
C84 C85 C86 C81 -1.2(6)
C82 C81 C86 C85 2.2(5)
C8 C81 C86 C85 -177.4(3)
B2 Pt1 P1 C111 130.00(15)
P2 Pt1 P1 C111 -46.40(18)
B2 Pt1 P1 C131 13.17(16)
P2 Pt1 P1 C131 -163.22(16)
B2 Pt1 P1 C121 -110.82(15)
P2 Pt1 P1 C121 72.78(17)
B2 Pt1 P2 C161 139.19(15)
P1 Pt1 P2 C161 -44.44(18)
B2 Pt1 P2 C151 18.44(16)
P1 Pt1 P2 C151 -165.18(15)
B2 Pt1 P2 C141 -105.36(16)
P1 Pt1 P2 C141 71.01(18)
P1 Pt1 B2 C101 -78.7(3)
P2 Pt1 B2 C101 100.4(3)
P1 Pt1 B2 C104 98.3(3)
P2 Pt1 B2 C104 -82.6(3)
C104 B2 C101 C102 -1.1(3)
Pt1 B2 C101 C102 176.4(2)
C104 B2 C101 C171 -175.0(3)
Pt1 B2 C101 C171 2.5(5)
C171 C101 C102 C181 -5.1(5)
B2 C101 C102 C181 -179.2(3)
C171 C101 C102 C103 174.7(3)
B2 C101 C102 C103 0.5(3)
C101 C102 C103 C104 0.3(4)
C181 C102 C103 C104 -179.9(3)
C101 C102 C103 C191 -177.7(3)
C181 C102 C103 C191 2.1(5)
C191 C103 C104 C201 -3.3(5)
C102 C103 C104 C201 179.0(3)
C191 C103 C104 B2 176.8(3)
C102 C103 C104 B2 -0.9(3)
C101 B2 C104 C103 1.2(3)
Pt1 B2 C104 C103 -176.3(2)
C101 B2 C104 C201 -178.7(3)
Pt1 B2 C104 C201 3.8(5)
C131 P1 C111 C112 57.5(3)
C121 P1 C111 C112 172.6(2)
Pt1 P1 C111 C112 -68.1(2)
C131 P1 C111 C116 -179.8(2)
C121 P1 C111 C116 -64.7(3)
Pt1 P1 C111 C116 54.5(3)
C116 C111 C112 C113 54.2(4)
P1 C111 C112 C113 178.0(2)
C111 C112 C113 C114 -56.8(4)
C112 C113 C114 C115 57.9(4)
C113 C114 C115 C116 -58.5(4)
C114 C115 C116 C111 56.4(4)
C112 C111 C116 C115 -53.2(4)
P1 C111 C116 C115 -174.9(2)
C111 P1 C121 C126 -39.4(3)
C131 P1 C121 C126 73.5(3)
Pt1 P1 C121 C126 -156.7(2)
C111 P1 C121 C122 87.3(2)
C131 P1 C121 C122 -159.8(2)
Pt1 P1 C121 C122 -29.9(2)
C126 C121 C122 C123 -56.1(4)
P1 C121 C122 C123 174.5(2)
C121 C122 C123 C124 56.4(4)
C122 C123 C124 C125 -55.0(4)
C123 C124 C125 C126 55.3(5)
C124 C125 C126 C121 -56.2(5)
C122 C121 C126 C125 55.8(4)
P1 C121 C126 C125 -176.1(3)
C111 P1 C131 C136 168.6(2)
C121 P1 C131 C136 51.9(3)
Pt1 P1 C131 C136 -73.3(3)
C111 P1 C131 C132 41.7(3)
C121 P1 C131 C132 -75.0(3)
Pt1 P1 C131 C132 159.8(2)
C136 C131 C132 C133 60.2(4)
P1 C131 C132 C133 -170.9(3)
C131 C132 C133 C134 -58.5(4)
C132 C133 C134 C135 54.9(4)
C133 C134 C135 C136 -54.0(4)
C132 C131 C136 C135 -59.7(4)
P1 C131 C136 C135 169.2(2)
C134 C135 C136 C131 57.2(4)
C161 P2 C141 C142 89.3(3)
C151 P2 C141 C142 -155.2(2)
Pt1 P2 C141 C142 -26.1(3)
C161 P2 C141 C146 -38.5(3)
C151 P2 C141 C146 77.1(3)
Pt1 P2 C141 C146 -153.9(2)
C146 C141 C142 C143 -59.2(4)
P2 C141 C142 C143 169.5(2)
C141 C142 C143 C144 57.2(4)
C142 C143 C144 C145 -54.5(4)
C143 C144 C145 C146 55.0(4)
C144 C145 C146 C141 -57.5(4)
C142 C141 C146 C145 58.9(4)
P2 C141 C146 C145 -171.1(2)
C161 P2 C151 C156 172.0(2)
C141 P2 C151 C156 57.6(3)
Pt1 P2 C151 C156 -68.3(2)
C161 P2 C151 C152 45.9(3)
C141 P2 C151 C152 -68.4(3)
Pt1 P2 C151 C152 165.6(2)
C156 C151 C152 C153 56.4(4)
P2 C151 C152 C153 -176.8(2)
C153 C154 C155 C156 -56.4(4)
C154 C155 C156 C151 57.2(4)
C152 C151 C156 C155 -57.3(4)
P2 C151 C156 C155 173.2(2)
C151 P2 C161 C166 54.3(3)
C141 P2 C161 C166 169.2(2)
Pt1 P2 C161 C166 -71.9(2)
C151 P2 C161 C162 177.4(2)
C141 P2 C161 C162 -67.7(2)
Pt1 P2 C161 C162 51.2(2)
C166 C161 C162 C163 -53.5(4)
P2 C161 C162 C163 -177.7(2)
C161 C162 C163 C164 53.1(4)
C162 C163 C164 C165 -54.8(4)
C163 C164 C165 C166 58.6(4)
C164 C165 C166 C161 -59.5(4)
C162 C161 C166 C165 55.8(4)
P2 C161 C166 C165 178.2(2)
C102 C101 C171 C172 141.8(3)
B2 C101 C171 C172 -45.5(5)
C102 C101 C171 C176 -40.0(5)
B2 C101 C171 C176 132.7(3)
C176 C171 C172 C173 -0.7(5)
C101 C171 C172 C173 177.6(3)
C171 C172 C173 C174 -0.2(5)
C172 C173 C174 C175 1.4(5)
C173 C174 C175 C176 -1.6(5)
C174 C175 C176 C171 0.7(5)
C172 C171 C176 C175 0.4(5)
C101 C171 C176 C175 -177.8(3)
C101 C102 C181 C182 -61.1(5)
C103 C102 C181 C182 119.2(3)
C101 C102 C181 C186 116.7(4)
C103 C102 C181 C186 -63.1(4)
C186 C181 C182 C183 -2.3(5)
C102 C181 C182 C183 175.5(3)
C181 C182 C183 C184 -0.4(5)
C182 C183 C184 C185 1.7(5)
C183 C184 C185 C186 -0.2(5)
C184 C185 C186 C181 -2.6(5)
C182 C181 C186 C185 3.8(5)
C102 C181 C186 C185 -174.0(3)
C104 C103 C191 C196 127.9(4)
C102 C103 C191 C196 -54.5(4)
C104 C103 C191 C192 -52.8(5)
C102 C103 C191 C192 124.8(3)
C196 C191 C192 C193 -0.6(5)
C103 C191 C192 C193 -179.9(3)
C191 C192 C193 C194 -1.0(5)
C192 C193 C194 C195 1.2(5)
C193 C194 C195 C196 0.2(5)
C192 C191 C196 C195 2.0(5)
C103 C191 C196 C195 -178.7(3)
C194 C195 C196 C191 -1.8(5)
C103 C104 C201 C206 135.1(3)
B2 C104 C201 C206 -45.1(5)
C103 C104 C201 C202 -43.6(5)
B2 C104 C201 C202 136.2(3)
C206 C201 C202 C203 -2.5(5)
C104 C201 C202 C203 176.2(3)
C201 C202 C203 C204 0.8(5)
C202 C203 C204 C205 0.9(5)
C203 C204 C205 C206 -0.9(5)
C204 C205 C206 C201 -0.8(5)
C202 C201 C206 C205 2.5(5)
C104 C201 C206 C205 -176.2(3)
C155 C154 C153 C152 56.7(4)
C151 C152 C153 C154 -56.7(4)
